data_1564014
loop_
_publ_author_name
'Shamle, Nathaniel J.'
'Tella, Adedibu C.'
'Obaleye, Joshua A.'
'Balogun, Fatai O.'
'Ashafa, Anofi O.T.'
'Ajibade, Peter A.'

_publ_section_title
;
 Synthesis, characterization, antioxidant and antidiabetic studies of
 Cu(II) and Zn(II) complexes of tolfenamic acid/mefenamic acid with
 1-methylimidazole
;
_journal_name_full 'Inorganica Chimica Acta'
_journal_page_first 119942
_journal_paper_doi 10.1016/j.ica.2020.119942
_journal_volume 513
_journal_year 2020
_chemical_formula_moiety 'C32 H28 Cl2 N4 O4 Zn'
_chemical_formula_sum 'C32 H28 Cl2 N4 O4 Zn'
_chemical_formula_weight 668.85
_space_group_crystal_system monoclinic
_space_group_IT_number 14
_space_group_name_Hall '-P 2ybc'
_space_group_name_H-M_alt 'P 1 21/c 1'
_atom_sites_solution_hydrogens geom
_cell_angle_alpha 90
_cell_angle_beta 105.741(3)
_cell_angle_gamma 90
_cell_formula_units_Z 4
_cell_length_a 10.8480(8)
_cell_length_b 34.521(3)
_cell_length_c 7.8896(6)
_cell_measurement_reflns_used 9823
_cell_measurement_temperature 100(2)
_cell_measurement_theta_max 28.09
_cell_measurement_theta_min 2.36
_cell_volume 2843.7(4)
_computing_cell_refinement 'Bruker SAINT'
_computing_data_collection 'Bruker APEX2'
_computing_data_reduction 'Bruker SAINT'
_computing_molecular_graphics 'Bruker SHELXTL'
_computing_publication_material 'Bruker SHELXTL'
_computing_structure_refinement 'SHELXL-97 (Sheldrick, 2008)'
_computing_structure_solution 'SHELXS-97 (Sheldrick, 2008)'
_diffrn_ambient_temperature 100(2)
_diffrn_measured_fraction_theta_full 0.999
_diffrn_measured_fraction_theta_max 0.990
_diffrn_measurement_device_type 'Bruker APEX-II CCD'
_diffrn_measurement_method '\f and \w scans'
_diffrn_radiation_monochromator graphite
_diffrn_radiation_source 'sealed tube'
_diffrn_radiation_type MoK\a
_diffrn_radiation_wavelength 0.71073
_diffrn_reflns_av_R_equivalents 0.0334
_diffrn_reflns_av_unetI/netI 0.0216
_diffrn_reflns_Laue_measured_fraction_full 0.999
_diffrn_reflns_Laue_measured_fraction_max 0.990
_diffrn_reflns_limit_h_max 14
_diffrn_reflns_limit_h_min -14
_diffrn_reflns_limit_k_max 45
_diffrn_reflns_limit_k_min -45
_diffrn_reflns_limit_l_max 10
_diffrn_reflns_limit_l_min -10
_diffrn_reflns_number 52302
_diffrn_reflns_point_group_measured_fraction_full 0.999
_diffrn_reflns_point_group_measured_fraction_max 0.990
_diffrn_reflns_theta_full 25.242
_diffrn_reflns_theta_max 28.247
_diffrn_reflns_theta_min 2.038
_exptl_absorpt_coefficient_mu 1.099
_exptl_absorpt_correction_T_max 0.7457
_exptl_absorpt_correction_T_min 0.6354
_exptl_absorpt_correction_type multi-scan
_exptl_absorpt_process_details SADABS
_exptl_crystal_colour clear
_exptl_crystal_density_diffrn 1.562
_exptl_crystal_description plate-like
_exptl_crystal_F_000 1376
_exptl_crystal_size_max 0.26
_exptl_crystal_size_mid 0.24
_exptl_crystal_size_min 0.14
_refine_diff_density_max 0.759
_refine_diff_density_min -0.635
_refine_diff_density_rms 0.063
_refine_ls_extinction_coef .
_refine_ls_extinction_method none
_refine_ls_goodness_of_fit_ref 1.083
_refine_ls_hydrogen_treatment constr
_refine_ls_matrix_type full
_refine_ls_number_parameters 391
_refine_ls_number_reflns 6965
_refine_ls_number_restraints 0
_refine_ls_restrained_S_all 1.083
_refine_ls_R_factor_all 0.0337
_refine_ls_R_factor_gt 0.0302
_refine_ls_shift/su_max 0.034
_refine_ls_shift/su_mean 0.003
_refine_ls_structure_factor_coef Fsqd
_refine_ls_weighting_details 'w=1/[\s^2^(Fo^2^)+(0.0239P)^2^+3.2044P] where P=(Fo^2^+2Fc^2^)/3'
_refine_ls_weighting_scheme calc
_refine_ls_wR_factor_gt 0.0704
_refine_ls_wR_factor_ref 0.0718
_reflns_Friedel_coverage 0.000
_reflns_Friedel_fraction_full .
_reflns_Friedel_fraction_max .
_reflns_number_gt 6411
_reflns_number_total 6965
_reflns_threshold_expression 'I > 2\s(I)'
_cod_data_source_file PA_FA_109_mono.cif
_cod_data_source_block shelx
_cod_original_cell_volume 2843.8(4)
_cod_original_sg_symbol_H-M 'P 21/c'
_cod_database_code 1564014
_shelx_space_group_comment
;
The symmetry employed for this shelxl refinement is uniquely defined
by the following loop, which should always be used as a source of
symmetry information in preference to the above space-group names.
They are only intended as comments.
;
_shelxl_version_number 2014-3

loop_
_space_group_symop_operation_xyz
'x, y, z'
'-x, y+1/2, -z+1/2'
'-x, -y, -z'
'x, -y-1/2, z-1/2'

loop_
_atom_site_label
_atom_site_type_symbol
_atom_site_fract_x
_atom_site_fract_y
_atom_site_fract_z
_atom_site_U_iso_or_equiv
_atom_site_adp_type
_atom_site_occupancy
_atom_site_site_symmetry_order
_atom_site_calc_flag
_atom_site_refinement_flags_posn
_atom_site_refinement_flags_adp
_atom_site_refinement_flags_occupancy
_atom_site_disorder_assembly
_atom_site_disorder_group
Zn1 Zn 0.97383(2) -0.02765(2) 0.85121(2) 0.00822(5) Uani 1 1 d . . . . .
Cl1 Cl 0.57467(5) -0.19600(2) 0.47972(6) 0.02376(10) Uani 1 1 d . . . . .
Cl2 Cl 1.10682(4) 0.24474(2) 1.20016(7) 0.02440(10) Uani 1 1 d . . . . .
O1 O 0.80855(11) -0.03166(4) 0.93335(16) 0.0146(2) Uani 1 1 d . . . . .
O2 O 1.15433(11) -0.01122(4) 0.84686(16) 0.0147(2) Uani 1 1 d . . . . .
O3 O 0.90269(12) 0.02202(3) 0.72331(16) 0.0146(2) Uani 1 1 d . . . . .
O4 O 0.94266(12) 0.06470(4) 0.94423(16) 0.0167(3) Uani 1 1 d . . . . .
N1 N 0.63303(14) -0.08518(4) 0.92582(19) 0.0160(3) Uani 1 1 d . . . . .
H7 H 0.6773 -0.0734 0.8627 0.019 Uiso 1 1 calc R U . . .
N2 N 0.92800(13) -0.06563(4) 0.65243(17) 0.0104(3) Uani 1 1 d . . . . .
N3 N 0.90648(13) -0.11995(4) 0.50151(18) 0.0116(3) Uani 1 1 d . . . . .
N4 N 0.82192(14) 0.13220(4) 0.88545(19) 0.0159(3) Uani 1 1 d . . . . .
H26 H 0.8284 0.1129 0.9601 0.019 Uiso 1 1 calc R U . . .
C1 C 0.77918(15) -0.01492(5) 1.0598(2) 0.0104(3) Uani 1 1 d . . . . .
C2 C 0.65906(15) -0.02712(5) 1.1055(2) 0.0104(3) Uani 1 1 d . . . . .
C3 C 0.59417(15) -0.06223(5) 1.0462(2) 0.0114(3) Uani 1 1 d . . . . .
C4 C 0.61075(15) -0.12461(5) 0.8922(2) 0.0129(3) Uani 1 1 d . . . . .
C5 C 0.59800(15) -0.13758(5) 0.7184(2) 0.0132(3) Uani 1 1 d . . . . .
C6 C 0.59092(17) -0.10868(5) 0.5738(2) 0.0176(3) Uani 1 1 d . . . . .
H3 H 0.5298 -0.0882 0.5805 0.026 Uiso 1 1 calc R U . . .
H1 H 0.5626 -0.1217 0.4594 0.026 Uiso 1 1 calc R U . . .
H2 H 0.6757 -0.0973 0.5870 0.026 Uiso 1 1 calc R U . . .
C7 C 0.58762(16) -0.17739(5) 0.6906(2) 0.0158(3) Uani 1 1 d . . . . .
C8 C 0.58526(17) -0.20392(5) 0.8212(3) 0.0194(4) Uani 1 1 d . . . . .
H4 H 0.5775 -0.2309 0.7962 0.023 Uiso 1 1 calc R U . . .
C9 C 0.59443(17) -0.19030(5) 0.9890(3) 0.0190(4) Uani 1 1 d . . . . .
H5 H 0.5915 -0.2080 1.0800 0.023 Uiso 1 1 calc R U . . .
C10 C 0.60787(16) -0.15094(5) 1.0253(2) 0.0162(3) Uani 1 1 d . . . . .
H6 H 0.6152 -0.1419 1.1413 0.019 Uiso 1 1 calc R U . . .
C11 C 0.48731(15) -0.07220(5) 1.1047(2) 0.0143(3) Uani 1 1 d . . . . .
H8 H 0.4445 -0.0960 1.0684 0.017 Uiso 1 1 calc R U . . .
C12 C 0.44338(16) -0.04773(5) 1.2148(2) 0.0159(3) Uani 1 1 d . . . . .
H9 H 0.3708 -0.0549 1.2531 0.019 Uiso 1 1 calc R U . . .
C13 C 0.50462(16) -0.01276(5) 1.2695(2) 0.0152(3) Uani 1 1 d . . . . .
H10 H 0.4734 0.0042 1.3431 0.018 Uiso 1 1 calc R U . . .
C14 C 0.61174(15) -0.00296(5) 1.2152(2) 0.0127(3) Uani 1 1 d . . . . .
H11 H 0.6541 0.0208 1.2536 0.015 Uiso 1 1 calc R U . . .
C15 C 0.94562(16) -0.10352(5) 0.6613(2) 0.0128(3) Uani 1 1 d . . . . .
H17 H 0.9814 -0.1174 0.7673 0.015 Uiso 1 1 calc R U . . .
C16 C 0.91479(18) -0.16103(5) 0.4632(2) 0.0183(4) Uani 1 1 d . . . . .
H12 H 0.9846 -0.1652 0.4084 0.027 Uiso 1 1 calc R U . . .
H14 H 0.8338 -0.1696 0.3827 0.027 Uiso 1 1 calc R U . . .
H13 H 0.9315 -0.1759 0.5730 0.027 Uiso 1 1 calc R U . . .
C17 C 0.86145(15) -0.09068(5) 0.3824(2) 0.0127(3) Uani 1 1 d . . . . .
H16 H 0.8276 -0.0933 0.2586 0.015 Uiso 1 1 calc R U . . .
C18 C 0.87502(15) -0.05733(5) 0.4767(2) 0.0118(3) Uani 1 1 d . . . . .
H15 H 0.8517 -0.0322 0.4293 0.014 Uiso 1 1 calc R U . . .
C19 C 0.89692(15) 0.05532(5) 0.7828(2) 0.0112(3) Uani 1 1 d . . . . .
C20 C 0.83313(14) 0.08635(5) 0.6553(2) 0.0107(3) Uani 1 1 d . . . . .
C21 C 0.80600(15) 0.07795(5) 0.4758(2) 0.0133(3) Uani 1 1 d . . . . .
H18 H 0.8253 0.0529 0.4401 0.016 Uiso 1 1 calc R U . . .
C22 C 0.75181(16) 0.10510(5) 0.3488(2) 0.0171(3) Uani 1 1 d . . . . .
H19 H 0.7341 0.0988 0.2273 0.020 Uiso 1 1 calc R U . . .
C23 C 0.72350(16) 0.14170(5) 0.4005(2) 0.0166(3) Uani 1 1 d . . . . .
H28 H 0.6880 0.1607 0.3139 0.020 Uiso 1 1 calc R U . . .
C24 C 0.74650(16) 0.15081(5) 0.5773(2) 0.0151(3) Uani 1 1 d . . . . .
H27 H 0.7248 0.1758 0.6105 0.018 Uiso 1 1 calc R U . . .
C25 C 0.80164(15) 0.12351(5) 0.7080(2) 0.0121(3) Uani 1 1 d . . . . .
C26 C 0.83276(16) 0.17071(5) 0.9533(2) 0.0149(3) Uani 1 1 d . . . . .
C27 C 0.72223(18) 0.19034(6) 0.9596(3) 0.0222(4) Uani 1 1 d . . . . .
H25 H 0.6408 0.1789 0.9103 0.027 Uiso 1 1 calc R U . . .
C28 C 0.73032(19) 0.22680(6) 1.0380(3) 0.0265(4) Uani 1 1 d . . . . .
H24 H 0.6546 0.2404 1.0398 0.032 Uiso 1 1 calc R U . . .
C29 C 0.84916(19) 0.24309(6) 1.1131(3) 0.0234(4) Uani 1 1 d . . . . .
H23 H 0.8558 0.2674 1.1709 0.028 Uiso 1 1 calc R U . . .
C30 C 0.95803(17) 0.22355(5) 1.1030(2) 0.0166(3) Uani 1 1 d . . . . .
C31 C 0.95469(16) 0.18744(5) 1.0214(2) 0.0138(3) Uani 1 1 d . . . . .
C32 C 1.07609(16) 0.16845(5) 1.0058(2) 0.0178(4) Uani 1 1 d . . . . .
H21 H 1.1174 0.1850 0.9365 0.027 Uiso 1 1 calc R U . . .
H22 H 1.0557 0.1433 0.9472 0.027 Uiso 1 1 calc R U . . .
H20 H 1.1343 0.1646 1.1235 0.027 Uiso 1 1 calc R U . . .

loop_
_atom_site_aniso_label
_atom_site_aniso_U_11
_atom_site_aniso_U_22
_atom_site_aniso_U_33
_atom_site_aniso_U_23
_atom_site_aniso_U_13
_atom_site_aniso_U_12
Zn1 0.01092(9) 0.00699(9) 0.00695(9) -0.00054(7) 0.00276(6) -0.00130(6)
Cl1 0.0294(2) 0.0205(2) 0.0230(2) -0.00999(18) 0.00992(18) -0.00293(18)
Cl2 0.0244(2) 0.0162(2) 0.0292(2) -0.00322(18) 0.00125(18) -0.00453(17)
O1 0.0164(6) 0.0156(6) 0.0147(6) -0.0013(5) 0.0089(5) -0.0042(5)
O2 0.0120(5) 0.0160(6) 0.0166(6) -0.0036(5) 0.0048(4) -0.0041(4)
O3 0.0196(6) 0.0100(6) 0.0150(6) 0.0021(5) 0.0061(5) 0.0013(5)
O4 0.0232(6) 0.0119(6) 0.0122(6) 0.0027(5) 0.0000(5) 0.0014(5)
N1 0.0228(7) 0.0130(7) 0.0166(7) -0.0038(6) 0.0126(6) -0.0073(6)
N2 0.0124(6) 0.0104(7) 0.0085(6) 0.0003(5) 0.0030(5) -0.0012(5)
N3 0.0159(6) 0.0090(7) 0.0103(6) -0.0012(5) 0.0041(5) -0.0008(5)
N4 0.0252(7) 0.0091(7) 0.0120(7) 0.0012(5) 0.0026(6) 0.0008(6)
C1 0.0115(7) 0.0100(8) 0.0095(7) 0.0047(6) 0.0026(5) 0.0013(6)
C2 0.0109(7) 0.0119(8) 0.0079(7) 0.0022(6) 0.0017(5) 0.0001(6)
C3 0.0124(7) 0.0132(8) 0.0085(7) 0.0016(6) 0.0026(6) -0.0006(6)
C4 0.0109(7) 0.0124(8) 0.0163(8) -0.0006(6) 0.0048(6) -0.0021(6)
C5 0.0111(7) 0.0138(8) 0.0147(8) -0.0012(6) 0.0037(6) -0.0016(6)
C6 0.0218(8) 0.0172(9) 0.0152(8) 0.0003(7) 0.0072(7) -0.0020(7)
C7 0.0136(7) 0.0160(9) 0.0183(8) -0.0046(7) 0.0052(6) -0.0006(6)
C8 0.0195(8) 0.0113(8) 0.0291(10) -0.0006(7) 0.0095(7) -0.0008(7)
C9 0.0194(8) 0.0161(9) 0.0232(9) 0.0074(7) 0.0088(7) 0.0013(7)
C10 0.0160(8) 0.0185(9) 0.0150(8) 0.0011(7) 0.0055(6) -0.0008(6)
C11 0.0127(7) 0.0153(8) 0.0145(8) 0.0042(6) 0.0027(6) -0.0018(6)
C12 0.0123(7) 0.0210(9) 0.0160(8) 0.0072(7) 0.0066(6) 0.0017(6)
C13 0.0159(8) 0.0196(9) 0.0112(8) 0.0022(7) 0.0054(6) 0.0052(6)
C14 0.0136(7) 0.0139(8) 0.0098(7) 0.0009(6) 0.0018(6) 0.0012(6)
C15 0.0171(7) 0.0113(8) 0.0097(7) 0.0004(6) 0.0031(6) -0.0017(6)
C16 0.0269(9) 0.0098(8) 0.0185(9) -0.0043(7) 0.0068(7) -0.0013(7)
C17 0.0143(7) 0.0142(8) 0.0095(7) 0.0001(6) 0.0028(6) 0.0000(6)
C18 0.0129(7) 0.0126(8) 0.0097(7) 0.0024(6) 0.0030(6) 0.0004(6)
C19 0.0098(7) 0.0111(8) 0.0139(8) 0.0040(6) 0.0053(6) -0.0014(6)
C20 0.0098(7) 0.0090(8) 0.0133(8) 0.0025(6) 0.0029(6) -0.0014(6)
C21 0.0130(7) 0.0138(8) 0.0136(8) 0.0002(6) 0.0046(6) 0.0003(6)
C22 0.0180(8) 0.0226(9) 0.0101(8) 0.0018(7) 0.0030(6) 0.0009(7)
C23 0.0147(7) 0.0184(9) 0.0159(8) 0.0076(7) 0.0027(6) 0.0016(6)
C24 0.0152(7) 0.0108(8) 0.0182(8) 0.0028(7) 0.0025(6) 0.0003(6)
C25 0.0109(7) 0.0123(8) 0.0129(8) 0.0011(6) 0.0028(6) -0.0022(6)
C26 0.0196(8) 0.0126(8) 0.0119(8) 0.0006(6) 0.0035(6) 0.0012(6)
C27 0.0171(8) 0.0201(10) 0.0281(10) -0.0019(8) 0.0042(7) 0.0018(7)
C28 0.0217(9) 0.0231(10) 0.0344(11) -0.0046(9) 0.0074(8) 0.0065(8)
C29 0.0298(10) 0.0149(9) 0.0246(10) -0.0055(8) 0.0059(8) 0.0045(7)
C30 0.0191(8) 0.0149(9) 0.0144(8) 0.0009(7) 0.0024(6) -0.0019(6)
C31 0.0189(8) 0.0126(8) 0.0106(8) 0.0028(6) 0.0053(6) 0.0024(6)
C32 0.0179(8) 0.0179(9) 0.0195(9) 0.0021(7) 0.0082(7) 0.0015(7)

loop_
_atom_type_symbol
_atom_type_description
_atom_type_scat_dispersion_real
_atom_type_scat_dispersion_imag
_atom_type_scat_source
C C 0.0033 0.0016 'International Tables Vol C Tables 4.2.6.8 and 6.1.1.4'
H H 0.0000 0.0000 'International Tables Vol C Tables 4.2.6.8 and 6.1.1.4'
N N 0.0061 0.0033 'International Tables Vol C Tables 4.2.6.8 and 6.1.1.4'
O O 0.0106 0.0060 'International Tables Vol C Tables 4.2.6.8 and 6.1.1.4'
Cl Cl 0.1484 0.1585 'International Tables Vol C Tables 4.2.6.8 and 6.1.1.4'
Zn Zn 0.2839 1.4301 'International Tables Vol C Tables 4.2.6.8 and 6.1.1.4'

loop_
_geom_angle_atom_site_label_1
_geom_angle_atom_site_label_2
_geom_angle_atom_site_label_3
_geom_angle
_geom_angle_site_symmetry_1
_geom_angle_site_symmetry_3
N2 Zn1 O3 100.57(5) . .
N2 Zn1 O2 101.75(5) . .
O3 Zn1 O2 89.65(5) . .
N2 Zn1 O4 99.77(5) . 3_757
O3 Zn1 O4 159.57(5) . 3_757
O2 Zn1 O4 88.05(5) . 3_757
N2 Zn1 O1 98.60(5) . .
O3 Zn1 O1 88.13(5) . .
O2 Zn1 O1 159.59(5) . .
O4 Zn1 O1 87.00(5) 3_757 .
N2 Zn1 Zn1 176.52(4) . 3_757
O3 Zn1 Zn1 79.33(4) . 3_757
O2 Zn1 Zn1 81.72(3) . 3_757
O4 Zn1 Zn1 80.25(4) 3_757 3_757
O1 Zn1 Zn1 77.93(3) . 3_757
C1 O1 Zn1 129.84(11) . .
C1 O2 Zn1 125.93(11) 3_757 .
C19 O3 Zn1 129.84(11) . .
C19 O4 Zn1 126.26(11) . 3_757
C3 N1 C4 128.17(14) . .
C3 N1 H7 115.9 . .
C4 N1 H7 115.9 . .
C15 N2 C18 105.89(14) . .
C15 N2 Zn1 127.28(11) . .
C18 N2 Zn1 126.80(11) . .
C15 N3 C17 107.13(14) . .
C15 N3 C16 125.74(15) . .
C17 N3 C16 127.10(14) . .
C25 N4 C26 123.64(14) . .
C25 N4 H26 118.2 . .
C26 N4 H26 118.2 . .
O2 C1 O1 124.10(15) 3_757 .
O2 C1 C2 117.15(14) 3_757 .
O1 C1 C2 118.74(14) . .
C14 C2 C3 118.86(15) . .
C14 C2 C1 118.02(15) . .
C3 C2 C1 123.10(14) . .
N1 C3 C11 121.14(15) . .
N1 C3 C2 119.92(14) . .
C11 C3 C2 118.87(15) . .
N1 C4 C10 122.06(16) . .
N1 C4 C5 117.37(15) . .
C10 C4 C5 120.47(16) . .
C7 C5 C4 116.65(16) . .
C7 C5 C6 123.42(16) . .
C4 C5 C6 119.88(15) . .
C5 C6 H3 109.5 . .
C5 C6 H1 109.5 . .
H3 C6 H1 109.5 . .
C5 C6 H2 109.5 . .
H3 C6 H2 109.5 . .
H1 C6 H2 109.5 . .
C8 C7 C5 123.58(17) . .
C8 C7 Cl1 116.83(14) . .
C5 C7 Cl1 119.59(14) . .
C9 C8 C7 118.47(17) . .
C9 C8 H4 120.8 . .
C7 C8 H4 120.8 . .
C8 C9 C10 120.46(17) . .
C8 C9 H5 119.8 . .
C10 C9 H5 119.8 . .
C9 C10 C4 120.33(17) . .
C9 C10 H6 119.8 . .
C4 C10 H6 119.8 . .
C12 C11 C3 120.82(16) . .
C12 C11 H8 119.6 . .
C3 C11 H8 119.6 . .
C11 C12 C13 120.52(15) . .
C11 C12 H9 119.7 . .
C13 C12 H9 119.7 . .
C14 C13 C12 119.13(16) . .
C14 C13 H10 120.4 . .
C12 C13 H10 120.4 . .
C13 C14 C2 121.76(16) . .
C13 C14 H11 119.1 . .
C2 C14 H11 119.1 . .
N2 C15 N3 111.37(14) . .
N2 C15 H17 124.3 . .
N3 C15 H17 124.3 . .
N3 C16 H12 109.5 . .
N3 C16 H14 109.5 . .
H12 C16 H14 109.5 . .
N3 C16 H13 109.5 . .
H12 C16 H13 109.5 . .
H14 C16 H13 109.5 . .
C18 C17 N3 106.41(14) . .
C18 C17 H16 126.8 . .
N3 C17 H16 126.8 . .
C17 C18 N2 109.19(15) . .
C17 C18 H15 125.4 . .
N2 C18 H15 125.4 . .
O3 C19 O4 124.23(15) . .
O3 C19 C20 117.73(15) . .
O4 C19 C20 118.04(15) . .
C21 C20 C25 118.92(15) . .
C21 C20 C19 117.55(15) . .
C25 C20 C19 123.52(15) . .
C22 C21 C20 121.74(16) . .
C22 C21 H18 119.1 . .
C20 C21 H18 119.1 . .
C21 C22 C23 119.25(16) . .
C21 C22 H19 120.4 . .
C23 C22 H19 120.4 . .
C24 C23 C22 120.64(16) . .
C24 C23 H28 119.7 . .
C22 C23 H28 119.7 . .
C23 C24 C25 120.74(16) . .
C23 C24 H27 119.6 . .
C25 C24 H27 119.6 . .
N4 C25 C24 120.93(15) . .
N4 C25 C20 120.37(15) . .
C24 C25 C20 118.68(15) . .
C27 C26 C31 121.07(17) . .
C27 C26 N4 118.94(16) . .
C31 C26 N4 119.90(15) . .
C26 C27 C28 120.32(18) . .
C26 C27 H25 119.8 . .
C28 C27 H25 119.8 . .
C29 C28 C27 119.73(18) . .
C29 C28 H24 120.1 . .
C27 C28 H24 120.1 . .
C30 C29 C28 119.26(18) . .
C30 C29 H23 120.4 . .
C28 C29 H23 120.4 . .
C29 C30 C31 123.10(17) . .
C29 C30 Cl2 118.20(14) . .
C31 C30 Cl2 118.70(14) . .
C30 C31 C26 116.43(16) . .
C30 C31 C32 120.77(16) . .
C26 C31 C32 122.79(16) . .
C31 C32 H21 109.5 . .
C31 C32 H22 109.5 . .
H21 C32 H22 109.5 . .
C31 C32 H20 109.5 . .
H21 C32 H20 109.5 . .
H22 C32 H20 109.5 . .

loop_
_geom_bond_atom_site_label_1
_geom_bond_atom_site_label_2
_geom_bond_distance
_geom_bond_site_symmetry_2
Zn1 N2 2.0006(14) .
Zn1 O3 2.0326(12) .
Zn1 O2 2.0478(11) .
Zn1 O4 2.0659(12) 3_757
Zn1 O1 2.0698(12) .
Zn1 Zn1 2.9592(4) 3_757
Cl1 C7 1.7532(18) .
Cl2 C30 1.7484(18) .
O1 C1 1.266(2) .
O2 C1 1.260(2) 3_757
O3 C19 1.250(2) .
O4 C19 1.277(2) .
O4 Zn1 2.0658(12) 3_757
N1 C3 1.388(2) .
N1 C4 1.395(2) .
N1 H7 0.8800 .
N2 C15 1.321(2) .
N2 C18 1.379(2) .
N3 C15 1.342(2) .
N3 C17 1.376(2) .
N3 C16 1.458(2) .
N4 C25 1.390(2) .
N4 C26 1.426(2) .
N4 H26 0.8800 .
C1 O2 1.260(2) 3_757
C1 C2 1.503(2) .
C2 C14 1.396(2) .
C2 C3 1.416(2) .
C3 C11 1.402(2) .
C4 C10 1.396(2) .
C4 C5 1.413(2) .
C5 C7 1.392(2) .
C5 C6 1.502(2) .
C6 H3 0.9800 .
C6 H1 0.9800 .
C6 H2 0.9800 .
C7 C8 1.384(3) .
C8 C9 1.382(3) .
C8 H4 0.9500 .
C9 C10 1.388(3) .
C9 H5 0.9500 .
C10 H6 0.9500 .
C11 C12 1.385(3) .
C11 H8 0.9500 .
C12 C13 1.389(3) .
C12 H9 0.9500 .
C13 C14 1.385(2) .
C13 H10 0.9500 .
C14 H11 0.9500 .
C15 H17 0.9500 .
C16 H12 0.9800 .
C16 H14 0.9800 .
C16 H13 0.9800 .
C17 C18 1.357(2) .
C17 H16 0.9500 .
C18 H15 0.9500 .
C19 C20 1.503(2) .
C20 C21 1.397(2) .
C20 C25 1.418(2) .
C21 C22 1.382(2) .
C21 H18 0.9500 .
C22 C23 1.387(3) .
C22 H19 0.9500 .
C23 C24 1.385(2) .
C23 H28 0.9500 .
C24 C25 1.405(2) .
C24 H27 0.9500 .
C26 C27 1.390(2) .
C26 C31 1.409(2) .
C27 C28 1.395(3) .
C27 H25 0.9500 .
C28 C29 1.384(3) .
C28 H24 0.9500 .
C29 C30 1.381(3) .
C29 H23 0.9500 .
C30 C31 1.399(2) .
C31 C32 1.506(2) .
C32 H21 0.9800 .
C32 H22 0.9800 .
C32 H20 0.9800 .

loop_
_geom_hbond_atom_site_label_D
_geom_hbond_atom_site_label_H
_geom_hbond_atom_site_label_A
_geom_hbond_distance_DH
_geom_hbond_distance_HA
_geom_hbond_distance_DA
_geom_hbond_angle_DHA
_geom_hbond_site_symmetry_A
N1 H7 O1 0.88 2.00 2.6421(18) 129.3 .
N4 H26 O4 0.88 2.10 2.6516(19) 120.2 .
C8 H4 Cl1 0.95 2.91 3.6866(19) 139.2 4_556
C18 H15 O2 0.95 2.63 3.432(2) 142.2 3_756
N1 H7 O1 0.88 2.00 2.6421(18) 129.3 .
N4 H26 O4 0.88 2.10 2.6516(19) 120.2 .
C8 H4 Cl1 0.95 2.91 3.6866(19) 139.2 4_556
C18 H15 O2 0.95 2.63 3.432(2) 142.2 3_756

loop_
_geom_torsion_atom_site_label_1
_geom_torsion_atom_site_label_2
_geom_torsion_atom_site_label_3
_geom_torsion_atom_site_label_4
_geom_torsion
_geom_torsion_site_symmetry_1
_geom_torsion_site_symmetry_2
_geom_torsion_site_symmetry_3
_geom_torsion_site_symmetry_4
Zn1 O1 C1 O2 6.9(2) . . . 3_757
Zn1 O1 C1 C2 -171.91(10) . . . .
O2 C1 C2 C14 15.8(2) 3_757 . . .
O1 C1 C2 C14 -165.28(15) . . . .
O2 C1 C2 C3 -162.55(15) 3_757 . . .
O1 C1 C2 C3 16.4(2) . . . .
C4 N1 C3 C11 -24.4(3) . . . .
C4 N1 C3 C2 158.65(16) . . . .
C14 C2 C3 N1 174.74(15) . . . .
C1 C2 C3 N1 -6.9(2) . . . .
C14 C2 C3 C11 -2.2(2) . . . .
C1 C2 C3 C11 176.11(15) . . . .
C3 N1 C4 C10 -35.3(3) . . . .
C3 N1 C4 C5 148.18(17) . . . .
N1 C4 C5 C7 174.27(15) . . . .
C10 C4 C5 C7 -2.3(2) . . . .
N1 C4 C5 C6 -8.2(2) . . . .
C10 C4 C5 C6 175.22(15) . . . .
C4 C5 C7 C8 2.1(2) . . . .
C6 C5 C7 C8 -175.39(16) . . . .
C4 C5 C7 Cl1 -178.74(12) . . . .
C6 C5 C7 Cl1 3.8(2) . . . .
C5 C7 C8 C9 -0.4(3) . . . .
Cl1 C7 C8 C9 -179.60(13) . . . .
C7 C8 C9 C10 -1.1(3) . . . .
C8 C9 C10 C4 0.8(3) . . . .
N1 C4 C10 C9 -175.44(16) . . . .
C5 C4 C10 C9 1.0(2) . . . .
N1 C3 C11 C12 -175.18(16) . . . .
C2 C3 C11 C12 1.8(2) . . . .
C3 C11 C12 C13 0.0(3) . . . .
C11 C12 C13 C14 -1.2(3) . . . .
C12 C13 C14 C2 0.7(2) . . . .
C3 C2 C14 C13 1.1(2) . . . .
C1 C2 C14 C13 -177.38(15) . . . .
C18 N2 C15 N3 -0.26(18) . . . .
Zn1 N2 C15 N3 -178.42(10) . . . .
C17 N3 C15 N2 0.31(19) . . . .
C16 N3 C15 N2 178.50(15) . . . .
C15 N3 C17 C18 -0.24(18) . . . .
C16 N3 C17 C18 -178.40(15) . . . .
N3 C17 C18 N2 0.09(18) . . . .
C15 N2 C18 C17 0.10(18) . . . .
Zn1 N2 C18 C17 178.27(11) . . . .
Zn1 O3 C19 O4 3.2(2) . . . .
Zn1 O3 C19 C20 -177.45(10) . . . .
Zn1 O4 C19 O3 -4.1(2) 3_757 . . .
Zn1 O4 C19 C20 176.53(10) 3_757 . . .
O3 C19 C20 C21 -11.6(2) . . . .
O4 C19 C20 C21 167.77(14) . . . .
O3 C19 C20 C25 169.51(15) . . . .
O4 C19 C20 C25 -11.1(2) . . . .
C25 C20 C21 C22 1.3(2) . . . .
C19 C20 C21 C22 -177.60(15) . . . .
C20 C21 C22 C23 0.0(3) . . . .
C21 C22 C23 C24 -1.4(3) . . . .
C22 C23 C24 C25 1.4(3) . . . .
C26 N4 C25 C24 -22.7(2) . . . .
C26 N4 C25 C20 159.12(15) . . . .
C23 C24 C25 N4 -178.36(16) . . . .
C23 C24 C25 C20 -0.1(2) . . . .
C21 C20 C25 N4 177.02(15) . . . .
C19 C20 C25 N4 -4.1(2) . . . .
C21 C20 C25 C24 -1.2(2) . . . .
C19 C20 C25 C24 177.60(14) . . . .
C25 N4 C26 C27 87.7(2) . . . .
C25 N4 C26 C31 -95.7(2) . . . .
C31 C26 C27 C28 -1.6(3) . . . .
N4 C26 C27 C28 174.90(18) . . . .
C26 C27 C28 C29 -1.4(3) . . . .
C27 C28 C29 C30 2.5(3) . . . .
C28 C29 C30 C31 -0.7(3) . . . .
C28 C29 C30 Cl2 -179.65(16) . . . .
C29 C30 C31 C26 -2.2(3) . . . .
Cl2 C30 C31 C26 176.77(13) . . . .
C29 C30 C31 C32 176.69(17) . . . .
Cl2 C30 C31 C32 -4.4(2) . . . .
C27 C26 C31 C30 3.3(3) . . . .
N4 C26 C31 C30 -173.18(15) . . . .
C27 C26 C31 C32 -175.54(17) . . . .
N4 C26 C31 C32 8.0(3) . . . .
